data_1508714
loop_
_publ_author_name
'Sun, Jing'
'Sun, Yan'
'Gong, Hui'
'Xie, Ya-Jing'
'Yan, Chao-Guo'

_publ_section_title
;
 Facile synthesis of dispirooxindole-fused heterocycles via domino
 1,4-dipolar addition and Diels-Alder reaction of in situ generated
 Huisgen 1,4-dipoles.
;
_journal_issue 20
_journal_name_full 'Organic letters'
_journal_page_first 5172
_journal_page_last 5175
_journal_paper_doi 10.1021/ol302530m
_journal_volume 14
_journal_year 2012
_chemical_formula_moiety 'C61 H50 Cl4 N4 O8'
_chemical_formula_sum 'C61 H50 Cl4 N4 O8'
_chemical_formula_weight 1108.85
_chemical_name_systematic
; 
 ? 
;
_space_group_IT_number 2
_symmetry_cell_setting triclinic
_symmetry_space_group_name_Hall '-P 1'
_symmetry_space_group_name_H-M 'P -1'
_atom_sites_solution_hydrogens geom
_atom_sites_solution_primary direct
_atom_sites_solution_secondary difmap
_audit_creation_method SHELXL-97
_cell_angle_alpha 103.886(3)
_cell_angle_beta 92.639(3)
_cell_angle_gamma 110.608(2)
_cell_formula_units_Z 2
_cell_length_a 10.4418(18)
_cell_length_b 14.560(3)
_cell_length_c 20.248(5)
_cell_measurement_reflns_used 4883
_cell_measurement_temperature 296(2)
_cell_measurement_theta_max 23.44
_cell_measurement_theta_min 2.24
_cell_volume 2768.2(10)
_computing_cell_refinement 'Bruker SMART'
_computing_data_collection 'Bruker SMART'
_computing_data_reduction 'Bruker SAINT'
_computing_molecular_graphics 'Bruker SHELXTL'
_computing_publication_material 'Bruker SHELXTL'
_computing_structure_refinement 'SHELXL-97 (Sheldrick, 1997)'
_computing_structure_solution 'SHELXS-97 (Sheldrick, 1990)'
_diffrn_ambient_temperature 296(2)
_diffrn_measured_fraction_theta_full 0.971
_diffrn_measured_fraction_theta_max 0.971
_diffrn_measurement_device_type 'CCD area detector'
_diffrn_measurement_method 'phi and omega scans'
_diffrn_radiation_monochromator graphite
_diffrn_radiation_source 'fine-focus sealed tube'
_diffrn_radiation_type MoK\a
_diffrn_radiation_wavelength 0.71073
_diffrn_reflns_av_R_equivalents 0.0382
_diffrn_reflns_av_sigmaI/netI 0.0654
_diffrn_reflns_limit_h_max 13
_diffrn_reflns_limit_h_min -13
_diffrn_reflns_limit_k_max 18
_diffrn_reflns_limit_k_min -19
_diffrn_reflns_limit_l_max 26
_diffrn_reflns_limit_l_min -25
_diffrn_reflns_number 24334
_diffrn_reflns_theta_full 27.66
_diffrn_reflns_theta_max 27.66
_diffrn_reflns_theta_min 1.62
_exptl_absorpt_coefficient_mu 0.273
_exptl_absorpt_correction_T_max 0.947
_exptl_absorpt_correction_T_min 0.924
_exptl_absorpt_correction_type multi-scan
_exptl_absorpt_process_details sadabs
_exptl_crystal_colour colorless
_exptl_crystal_density_diffrn 1.330
_exptl_crystal_density_method 'not measured'
_exptl_crystal_description block
_exptl_crystal_F_000 1152.0
_exptl_crystal_size_max 0.32
_exptl_crystal_size_mid 0.24
_exptl_crystal_size_min 0.20
_refine_diff_density_max 1.332
_refine_diff_density_min -0.628
_refine_diff_density_rms 0.074
_refine_ls_extinction_method none
_refine_ls_goodness_of_fit_ref 1.054
_refine_ls_hydrogen_treatment constr
_refine_ls_matrix_type full
_refine_ls_number_parameters 698
_refine_ls_number_reflns 12541
_refine_ls_number_restraints 0
_refine_ls_restrained_S_all 1.054
_refine_ls_R_factor_all 0.1415
_refine_ls_R_factor_gt 0.0809
_refine_ls_shift/su_max 0.000
_refine_ls_shift/su_mean 0.000
_refine_ls_structure_factor_coef Fsqd
_refine_ls_weighting_details 'calc w=1/[\s^2^(Fo^2^)+(0.1665P)^2^+0.0623P] where P=(Fo^2^+2Fc^2^)/3'
_refine_ls_weighting_scheme calc
_refine_ls_wR_factor_gt 0.2400
_refine_ls_wR_factor_ref 0.2911
_reflns_number_gt 6557
_reflns_number_total 12914
_reflns_threshold_expression >2sigma(I)
_cod_data_source_file ol302530m_si_001.cif
_cod_data_source_block 4m
_cod_depositor_comments
;
The following automatic conversions were performed:

'_refine_ls_hydrogen_treatment' value 'CONSTR' changed to 'constr'
according to /home/saulius/struct/CIF-dictionaries/cif_core.dic
dictionary named 'cif_core.dic' version 2.4.2 from 2011-04-26.

Automatic conversion script
Id: cif_fix_values 1891 2012-01-12 08:04:46Z andrius 
;
_cod_database_code 1508714

loop_
_symmetry_equiv_pos_as_xyz
'x, y, z'
'-x, -y, -z'

loop_
_atom_site_label
_atom_site_type_symbol
_atom_site_fract_x
_atom_site_fract_y
_atom_site_fract_z
_atom_site_U_iso_or_equiv
_atom_site_adp_type
_atom_site_occupancy
_atom_site_symmetry_multiplicity
_atom_site_calc_flag
_atom_site_refinement_flags
C1 C 1.3995(6) 0.2400(5) 1.0485(3) 0.0990(18) Uani 1 1 d .
H1 H 1.4524 0.2235 1.0152 0.119 Uiso 1 1 calc R
C2 C 1.4643(8) 0.3101(6) 1.1107(4) 0.123(2) Uani 1 1 d .
H2 H 1.5602 0.3413 1.1185 0.148 Uiso 1 1 calc R
C3 C 1.3897(9) 0.3338(5) 1.1605(4) 0.117(2) Uani 1 1 d .
H3 H 1.4339 0.3823 1.2019 0.141 Uiso 1 1 calc R
C4 C 1.2470(9) 0.2849(5) 1.1491(3) 0.106(2) Uani 1 1 d .
H4 H 1.1951 0.2986 1.1836 0.127 Uiso 1 1 calc R
C5 C 1.1821(6) 0.2158(4) 1.0864(2) 0.0807(14) Uani 1 1 d .
H5 H 1.0863 0.1835 1.0789 0.097 Uiso 1 1 calc R
C6 C 1.2572(5) 0.1941(3) 1.0349(2) 0.0609(10) Uani 1 1 d .
C7 C 1.1870(4) 0.1191(3) 0.9669(2) 0.0591(10) Uani 1 1 d .
H7A H 1.2569 0.1103 0.9389 0.071 Uiso 1 1 calc R
H7B H 1.1350 0.0536 0.9746 0.071 Uiso 1 1 calc R
C8 C 1.1336(4) 0.2217(3) 0.89044(18) 0.0455(8) Uani 1 1 d .
C9 C 1.2672(4) 0.2780(3) 0.8821(2) 0.0564(10) Uani 1 1 d .
H9 H 1.3434 0.2701 0.9020 0.068 Uiso 1 1 calc R
C10 C 1.2826(4) 0.3463(3) 0.8432(2) 0.0596(10) Uani 1 1 d .
H10 H 1.3704 0.3852 0.8363 0.071 Uiso 1 1 calc R
C11 C 1.1680(4) 0.3568(3) 0.8145(2) 0.0542(9) Uani 1 1 d .
C12 C 1.0341(4) 0.3001(3) 0.82174(18) 0.0452(8) Uani 1 1 d .
H12 H 0.9585 0.3085 0.8017 0.054 Uiso 1 1 calc R
C13 C 1.0170(3) 0.2303(3) 0.85994(16) 0.0420(8) Uani 1 1 d .
C14 C 0.8892(3) 0.1580(3) 0.87925(17) 0.0434(8) Uani 1 1 d .
C15 C 0.9530(4) 0.1130(3) 0.92711(17) 0.0474(8) Uani 1 1 d .
C16 C 0.7999(3) 0.2161(3) 0.91562(17) 0.0445(8) Uani 1 1 d .
H16 H 0.8635 0.2820 0.9453 0.053 Uiso 1 1 calc R
C17 C 0.7053(4) 0.1592(3) 0.9616(2) 0.0636(11) Uani 1 1 d .
C18 C 0.7477(5) 0.1945(3) 1.0382(2) 0.0656(11) Uani 1 1 d .
C19 C 0.6752(5) 0.1327(4) 1.0769(3) 0.0763(13) Uani 1 1 d .
H19 H 0.6048 0.0705 1.0551 0.092 Uiso 1 1 calc R
C20 C 0.7069(6) 0.1629(4) 1.1492(3) 0.0840(14) Uani 1 1 d .
H20 H 0.6589 0.1214 1.1754 0.101 Uiso 1 1 calc R
C21 C 0.8111(6) 0.2558(4) 1.1796(3) 0.0793(13) Uani 1 1 d .
C22 C 0.8841(6) 0.3182(5) 1.1439(3) 0.0964(17) Uani 1 1 d .
H22 H 0.9534 0.3807 1.1662 0.116 Uiso 1 1 calc R
C23 C 0.8521(5) 0.2860(4) 1.0711(2) 0.0871(16) Uani 1 1 d .
H23 H 0.9024 0.3273 1.0453 0.105 Uiso 1 1 calc R
C24 C 0.7161(3) 0.2373(3) 0.86222(18) 0.0458(8) Uani 1 1 d .
C25 C 0.6578(4) 0.3152(3) 0.8835(2) 0.0529(9) Uani 1 1 d .
C26 C 0.6690(6) 0.4543(4) 0.9778(3) 0.0906(16) Uani 1 1 d .
H26A H 0.6631 0.4652 1.0265 0.109 Uiso 1 1 calc R
H26B H 0.5813 0.4466 0.9542 0.109 Uiso 1 1 calc R
C27 C 0.7825(11) 0.5419(5) 0.9657(4) 0.166(4) Uani 1 1 d .
H27A H 0.8694 0.5356 0.9753 0.249 Uiso 1 1 calc R
H27B H 0.7830 0.6044 0.9952 0.249 Uiso 1 1 calc R
H27C H 0.7686 0.5424 0.9186 0.249 Uiso 1 1 calc R
C28 C 0.6953(3) 0.1871(2) 0.79419(17) 0.0426(8) Uani 1 1 d .
C29 C 0.6328(4) 0.2196(3) 0.73873(19) 0.0497(9) Uani 1 1 d .
C30 C 0.6702(6) 0.3623(4) 0.6944(3) 0.0854(15) Uani 1 1 d .
H30A H 0.5757 0.3544 0.7006 0.102 Uiso 1 1 calc R
H30B H 0.6738 0.3368 0.6459 0.102 Uiso 1 1 calc R
C31 C 0.7667(11) 0.4725(5) 0.7220(5) 0.163(4) Uani 1 1 d .
H31A H 0.8595 0.4784 0.7156 0.245 Uiso 1 1 calc R
H31B H 0.7625 0.4958 0.7701 0.245 Uiso 1 1 calc R
H31C H 0.7395 0.5134 0.6978 0.245 Uiso 1 1 calc R
C32 C 0.7885(3) 0.0668(2) 0.82005(16) 0.0420(8) Uani 1 1 d .
H32 H 0.7104 0.0296 0.8406 0.050 Uiso 1 1 calc R
C33 C 0.8438(4) -0.0122(3) 0.77973(18) 0.0466(8) Uani 1 1 d .
H33 H 0.8812 -0.0412 0.8112 0.056 Uiso 1 1 calc R
C34 C 0.9551(4) 0.0392(3) 0.74023(18) 0.0471(8) Uani 1 1 d .
C35 C 1.1307(5) -0.0195(4) 0.7828(3) 0.0814(14) Uani 1 1 d .
H35A H 1.0641 -0.0475 0.8109 0.122 Uiso 1 1 calc R
H35B H 1.2192 0.0189 0.8107 0.122 Uiso 1 1 calc R
H35C H 1.1376 -0.0739 0.7473 0.122 Uiso 1 1 calc R
C36 C 1.1855(5) 0.0984(4) 0.7118(3) 0.0850(15) Uani 1 1 d .
H36A H 1.1662 0.0566 0.6652 0.127 Uiso 1 1 calc R
H36B H 1.2779 0.1109 0.7309 0.127 Uiso 1 1 calc R
H36C H 1.1769 0.1621 0.7127 0.127 Uiso 1 1 calc R
C37 C 0.7565(3) 0.0666(3) 0.69875(16) 0.0427(8) Uani 1 1 d .
H37 H 0.7278 0.1012 0.6684 0.051 Uiso 1 1 calc R
C38 C 0.9054(3) 0.0818(3) 0.69733(17) 0.0449(8) Uani 1 1 d .
H38 H 0.9595 0.1172 0.6696 0.054 Uiso 1 1 calc R
C39 C 0.6672(3) -0.0509(2) 0.67541(17) 0.0439(8) Uani 1 1 d .
C40 C 0.7185(4) -0.0970(3) 0.72887(18) 0.0475(8) Uani 1 1 d .
H40 H 0.6433 -0.1191 0.7557 0.057 Uiso 1 1 calc R
C41 C 0.7482(5) -0.1898(3) 0.6942(2) 0.0558(9) Uani 1 1 d .
C42 C 0.6332(5) -0.2893(3) 0.6627(2) 0.0585(10) Uani 1 1 d .
C43 C 0.4998(5) -0.3110(3) 0.6789(2) 0.0670(11) Uani 1 1 d .
H43 H 0.4781 -0.2605 0.7083 0.080 Uiso 1 1 calc R
C44 C 0.3978(6) -0.4086(3) 0.6512(3) 0.0803(14) Uani 1 1 d .
H44 H 0.3084 -0.4235 0.6620 0.096 Uiso 1 1 calc R
C45 C 0.4321(7) -0.4818(3) 0.6078(3) 0.0857(16) Uani 1 1 d .
C46 C 0.5620(7) -0.4608(4) 0.5898(3) 0.0884(15) Uani 1 1 d .
H46 H 0.5822 -0.5111 0.5593 0.106 Uiso 1 1 calc R
C47 C 0.6631(5) -0.3650(3) 0.6170(2) 0.0739(12) Uani 1 1 d .
H47 H 0.7514 -0.3509 0.6048 0.089 Uiso 1 1 calc R
C48 C 0.5110(4) -0.0700(3) 0.67334(19) 0.0507(9) Uani 1 1 d .
C49 C 0.6761(3) -0.0888(3) 0.59966(17) 0.0431(8) Uani 1 1 d .
C50 C 0.7854(4) -0.0986(3) 0.56609(18) 0.0480(8) Uani 1 1 d .
H50 H 0.8694 -0.0873 0.5907 0.058 Uiso 1 1 calc R
C51 C 0.7660(4) -0.1257(3) 0.49464(19) 0.0512(9) Uani 1 1 d .
C52 C 0.6431(4) -0.1411(3) 0.4568(2) 0.0598(10) Uani 1 1 d .
H52 H 0.6333 -0.1591 0.4090 0.072 Uiso 1 1 calc R
C53 C 0.5353(4) -0.1298(3) 0.4900(2) 0.0616(10) Uani 1 1 d .
H53 H 0.4528 -0.1387 0.4650 0.074 Uiso 1 1 calc R
C54 C 0.5518(4) -0.1047(3) 0.56163(19) 0.0485(8) Uani 1 1 d .
C55 C 0.3125(4) -0.1084(4) 0.5836(3) 0.0735(13) Uani 1 1 d .
H55A H 0.3117 -0.0552 0.5627 0.088 Uiso 1 1 calc R
H55B H 0.2649 -0.1026 0.6235 0.088 Uiso 1 1 calc R
C56 C 0.2351(4) -0.2105(4) 0.5330(3) 0.0735(13) Uani 1 1 d .
C57 C 0.1635(5) -0.2190(6) 0.4709(3) 0.108(2) Uani 1 1 d .
H57 H 0.1641 -0.1602 0.4602 0.129 Uiso 1 1 calc R
C58 C 0.0913(7) -0.3130(8) 0.4247(4) 0.141(3) Uani 1 1 d .
H58 H 0.0440 -0.3178 0.3832 0.169 Uiso 1 1 calc R
C59 C 0.0907(8) -0.4017(7) 0.4419(5) 0.141(3) Uani 1 1 d .
H59 H 0.0410 -0.4659 0.4122 0.169 Uiso 1 1 calc R
C60 C 0.1624(8) -0.3925(5) 0.5012(5) 0.127(3) Uani 1 1 d .
H60 H 0.1643 -0.4508 0.5118 0.152 Uiso 1 1 calc R
C61 C 0.2324(6) -0.2994(5) 0.5464(3) 0.0953(17) Uani 1 1 d .
H61 H 0.2800 -0.2958 0.5875 0.114 Uiso 1 1 calc R
Cl1 Cl 1.19107(13) 0.44385(11) 0.76509(8) 0.0927(5) Uani 1 1 d .
Cl2 Cl 0.8540(2) 0.29619(14) 1.26971(6) 0.1154(6) Uani 1 1 d .
Cl3 Cl 0.90087(12) -0.14157(10) 0.45279(6) 0.0814(4) Uani 1 1 d .
Cl4 Cl 0.3050(2) -0.60344(11) 0.57361(10) 0.1306(7) Uani 1 1 d .
N1 N 1.0926(3) 0.1497(2) 0.92877(15) 0.0519(8) Uani 1 1 d .
N2 N 0.7332(3) 0.1054(2) 0.77010(14) 0.0420(6) Uani 1 1 d .
N3 N 1.0877(3) 0.0461(3) 0.75232(18) 0.0608(9) Uani 1 1 d .
N4 N 0.4562(3) -0.0919(2) 0.60624(17) 0.0548(8) Uani 1 1 d .
O1 O 0.8869(3) 0.0512(2) 0.95682(14) 0.0641(7) Uani 1 1 d .
O2 O 0.5963(3) 0.0913(3) 0.93636(17) 0.0877(11) Uani 1 1 d .
O3 O 0.5823(3) 0.3354(3) 0.84855(18) 0.0811(10) Uani 1 1 d .
O4 O 0.7005(4) 0.3640(2) 0.95134(15) 0.0760(9) Uani 1 1 d .
O5 O 0.5261(3) 0.1699(2) 0.70239(16) 0.0713(8) Uani 1 1 d .
O6 O 0.7211(3) 0.3094(2) 0.73463(15) 0.0615(7) Uani 1 1 d .
O7 O 0.8679(4) -0.1835(2) 0.69243(18) 0.0810(9) Uani 1 1 d .
O8 O 0.4496(3) -0.0652(2) 0.72246(15) 0.0674(8) Uani 1 1 d .

loop_
_atom_site_aniso_label
_atom_site_aniso_U_11
_atom_site_aniso_U_22
_atom_site_aniso_U_33
_atom_site_aniso_U_23
_atom_site_aniso_U_13
_atom_site_aniso_U_12
C1 0.089(4) 0.137(5) 0.069(3) 0.017(3) -0.014(3) 0.050(4)
C2 0.111(5) 0.147(6) 0.085(5) 0.018(4) -0.037(4) 0.031(4)
C3 0.150(7) 0.104(5) 0.073(4) 0.005(4) -0.038(4) 0.037(5)
C4 0.164(7) 0.098(4) 0.059(3) 0.017(3) 0.012(4) 0.057(4)
C5 0.105(4) 0.079(3) 0.055(3) 0.014(2) 0.006(3) 0.033(3)
C6 0.077(3) 0.061(2) 0.053(2) 0.024(2) -0.001(2) 0.032(2)
C7 0.071(2) 0.061(2) 0.057(2) 0.025(2) 0.0025(19) 0.032(2)
C8 0.0533(19) 0.0452(19) 0.0387(18) 0.0147(15) 0.0059(15) 0.0172(15)
C9 0.049(2) 0.063(2) 0.058(2) 0.0223(19) 0.0040(17) 0.0179(18)
C10 0.047(2) 0.066(2) 0.061(2) 0.026(2) 0.0094(18) 0.0097(18)
C11 0.059(2) 0.052(2) 0.052(2) 0.0269(18) 0.0096(17) 0.0127(17)
C12 0.0500(18) 0.0445(19) 0.0434(19) 0.0180(15) 0.0057(15) 0.0166(15)
C13 0.0475(18) 0.0446(18) 0.0321(17) 0.0128(14) 0.0054(13) 0.0136(15)
C14 0.0499(18) 0.0451(18) 0.0354(17) 0.0145(14) 0.0099(14) 0.0153(15)
C15 0.064(2) 0.0401(18) 0.0329(17) 0.0097(14) 0.0050(15) 0.0141(16)
C16 0.0505(19) 0.0428(18) 0.0358(17) 0.0070(14) 0.0099(14) 0.0142(15)
C17 0.066(2) 0.061(2) 0.049(2) 0.0078(19) 0.0122(19) 0.010(2)
C18 0.074(3) 0.072(3) 0.052(2) 0.020(2) 0.024(2) 0.025(2)
C19 0.090(3) 0.070(3) 0.066(3) 0.021(2) 0.021(2) 0.024(2)
C20 0.107(4) 0.090(4) 0.056(3) 0.025(3) 0.023(3) 0.033(3)
C21 0.096(4) 0.095(4) 0.059(3) 0.021(3) 0.019(3) 0.051(3)
C22 0.103(4) 0.103(4) 0.061(3) 0.014(3) 0.015(3) 0.017(3)
C23 0.088(3) 0.103(4) 0.043(2) 0.004(2) 0.011(2) 0.013(3)
C24 0.0463(18) 0.0455(19) 0.0415(19) 0.0090(15) 0.0114(15) 0.0137(15)
C25 0.053(2) 0.052(2) 0.049(2) 0.0068(18) 0.0106(17) 0.0185(17)
C26 0.126(4) 0.071(3) 0.075(3) -0.008(3) 0.012(3) 0.055(3)
C27 0.285(12) 0.063(4) 0.127(6) 0.007(4) 0.063(7) 0.047(5)
C28 0.0411(17) 0.0416(18) 0.0418(19) 0.0112(15) 0.0072(14) 0.0116(14)
C29 0.050(2) 0.053(2) 0.046(2) 0.0107(17) 0.0042(16) 0.0211(17)
C30 0.117(4) 0.072(3) 0.076(3) 0.028(3) -0.007(3) 0.042(3)
C31 0.248(10) 0.096(5) 0.154(7) 0.063(5) -0.016(7) 0.060(6)
C32 0.0480(18) 0.0429(18) 0.0355(17) 0.0144(14) 0.0084(14) 0.0149(15)
C33 0.059(2) 0.0469(19) 0.0381(18) 0.0127(15) 0.0079(15) 0.0244(16)
C34 0.0506(19) 0.0453(19) 0.0406(19) 0.0031(15) 0.0065(15) 0.0178(15)
C35 0.082(3) 0.102(4) 0.071(3) 0.009(3) 0.005(2) 0.056(3)
C36 0.056(2) 0.111(4) 0.088(4) 0.022(3) 0.025(2) 0.033(3)
C37 0.0493(18) 0.0461(18) 0.0305(16) 0.0105(14) 0.0072(13) 0.0150(15)
C38 0.0453(18) 0.0477(19) 0.0361(17) 0.0101(15) 0.0096(14) 0.0112(15)
C39 0.0487(18) 0.0399(18) 0.0401(18) 0.0088(14) 0.0109(14) 0.0138(14)
C40 0.056(2) 0.0451(19) 0.0400(19) 0.0135(15) 0.0089(15) 0.0161(16)
C41 0.075(3) 0.047(2) 0.048(2) 0.0099(17) 0.0103(19) 0.0266(19)
C42 0.085(3) 0.043(2) 0.047(2) 0.0136(17) 0.0068(19) 0.0235(19)
C43 0.085(3) 0.048(2) 0.061(3) 0.015(2) 0.016(2) 0.016(2)
C44 0.099(3) 0.051(3) 0.077(3) 0.016(2) 0.021(3) 0.012(2)
C45 0.122(4) 0.044(2) 0.073(3) 0.015(2) 0.003(3) 0.012(3)
C46 0.117(4) 0.057(3) 0.079(3) -0.003(3) 0.004(3) 0.034(3)
C47 0.096(3) 0.056(3) 0.065(3) 0.005(2) 0.004(2) 0.030(2)
C48 0.0507(19) 0.0442(19) 0.050(2) 0.0083(16) 0.0146(17) 0.0114(16)
C49 0.0465(18) 0.0402(18) 0.0380(18) 0.0057(14) 0.0026(14) 0.0146(14)
C50 0.0474(18) 0.0473(19) 0.0428(19) 0.0055(15) 0.0059(15) 0.0146(15)
C51 0.057(2) 0.048(2) 0.042(2) 0.0060(16) 0.0158(16) 0.0153(16)
C52 0.071(3) 0.060(2) 0.037(2) 0.0049(17) 0.0048(18) 0.017(2)
C53 0.054(2) 0.069(3) 0.052(2) 0.009(2) -0.0023(18) 0.0175(19)
C54 0.0494(19) 0.0429(19) 0.047(2) 0.0071(16) 0.0073(15) 0.0139(15)
C55 0.052(2) 0.081(3) 0.087(3) 0.014(3) 0.009(2) 0.030(2)
C56 0.042(2) 0.083(3) 0.082(3) 0.008(3) 0.005(2) 0.017(2)
C57 0.067(3) 0.144(6) 0.100(4) 0.015(4) -0.018(3) 0.042(3)
C58 0.077(4) 0.164(8) 0.125(6) -0.013(6) -0.028(4) 0.019(5)
C59 0.091(5) 0.112(6) 0.149(8) -0.024(6) 0.013(5) -0.007(4)
C60 0.118(5) 0.074(4) 0.145(7) 0.018(4) 0.021(5) -0.007(4)
C61 0.085(3) 0.089(4) 0.091(4) 0.024(3) 0.006(3) 0.008(3)
Cl1 0.0802(8) 0.0948(9) 0.1111(10) 0.0760(8) 0.0132(7) 0.0108(6)
Cl2 0.1687(16) 0.1408(14) 0.0431(7) 0.0184(8) 0.0173(8) 0.0699(12)
Cl3 0.0726(7) 0.0953(9) 0.0603(7) -0.0029(6) 0.0267(5) 0.0263(6)
Cl4 0.1547(15) 0.0574(8) 0.1237(14) -0.0014(8) 0.0114(11) -0.0084(8)
N1 0.0590(18) 0.0554(18) 0.0459(17) 0.0255(15) 0.0059(14) 0.0193(15)
N2 0.0486(15) 0.0429(15) 0.0355(15) 0.0093(12) 0.0091(12) 0.0187(12)
N3 0.0537(18) 0.072(2) 0.058(2) 0.0103(17) 0.0061(15) 0.0312(17)
N4 0.0443(16) 0.0558(19) 0.057(2) 0.0058(15) 0.0078(14) 0.0166(14)
O1 0.0784(18) 0.0589(16) 0.0573(16) 0.0332(14) 0.0136(14) 0.0167(14)
O2 0.077(2) 0.088(2) 0.065(2) 0.0142(18) 0.0176(16) -0.0042(18)
O3 0.082(2) 0.094(2) 0.072(2) -0.0045(18) -0.0061(17) 0.0585(19)
O4 0.115(2) 0.0617(18) 0.0530(17) 0.0001(14) 0.0115(16) 0.0461(17)
O5 0.0609(17) 0.0719(19) 0.0655(19) 0.0094(15) -0.0162(14) 0.0158(14)
O6 0.0643(16) 0.0560(16) 0.0629(17) 0.0232(13) -0.0010(13) 0.0176(13)
O7 0.083(2) 0.0633(19) 0.087(2) -0.0043(17) 0.0022(18) 0.0331(17)
O8 0.0643(16) 0.0734(18) 0.0657(18) 0.0197(15) 0.0324(14) 0.0240(14)

loop_
_atom_type_symbol
_atom_type_description
_atom_type_scat_dispersion_real
_atom_type_scat_dispersion_imag
_atom_type_scat_source
C C 0.0033 0.0016 'International Tables Vol C Tables 4.2.6.8 and 6.1.1.4'
H H 0.0000 0.0000 'International Tables Vol C Tables 4.2.6.8 and 6.1.1.4'
N N 0.0061 0.0033 'International Tables Vol C Tables 4.2.6.8 and 6.1.1.4'
O O 0.0106 0.0060 'International Tables Vol C Tables 4.2.6.8 and 6.1.1.4'
Cl Cl 0.1484 0.1585 'International Tables Vol C Tables 4.2.6.8 and 6.1.1.4'

loop_
_geom_angle_atom_site_label_1
_geom_angle_atom_site_label_2
_geom_angle_atom_site_label_3
_geom_angle
C6 C1 C2 120.8(6)
C6 C1 H1 119.6
C2 C1 H1 119.6
C3 C2 C1 120.7(7)
C3 C2 H2 119.6
C1 C2 H2 119.6
C2 C3 C4 119.3(6)
C2 C3 H3 120.3
C4 C3 H3 120.3
C5 C4 C3 119.9(6)
C5 C4 H4 120.1
C3 C4 H4 120.1
C6 C5 C4 120.9(6)
C6 C5 H5 119.6
C4 C5 H5 119.6
C5 C6 C1 118.3(5)
C5 C6 C7 121.0(4)
C1 C6 C7 120.7(4)
N1 C7 C6 113.8(3)
N1 C7 H7A 108.8
C6 C7 H7A 108.8
N1 C7 H7B 108.8
C6 C7 H7B 108.8
H7A C7 H7B 107.7
C9 C8 C13 122.6(3)
C9 C8 N1 127.6(3)
C13 C8 N1 109.8(3)
C10 C9 C8 117.4(4)
C10 C9 H9 121.3
C8 C9 H9 121.3
C11 C10 C9 120.1(3)
C11 C10 H10 119.9
C9 C10 H10 119.9
C10 C11 C12 123.0(3)
C10 C11 Cl1 118.9(3)
C12 C11 Cl1 118.1(3)
C11 C12 C13 117.5(3)
C11 C12 H12 121.2
C13 C12 H12 121.2
C12 C13 C8 119.4(3)
C12 C13 C14 132.0(3)
C8 C13 C14 108.6(3)
C13 C14 C15 101.7(3)
C13 C14 C32 117.3(3)
C15 C14 C32 107.4(3)
C13 C14 C16 111.3(3)
C15 C14 C16 112.9(3)
C32 C14 C16 106.3(3)
O1 C15 N1 126.1(3)
O1 C15 C14 124.9(3)
N1 C15 C14 109.0(3)
C24 C16 C17 110.9(3)
C24 C16 C14 109.5(3)
C17 C16 C14 113.3(3)
C24 C16 H16 107.6
C17 C16 H16 107.6
C14 C16 H16 107.6
O2 C17 C18 120.6(4)
O2 C17 C16 120.2(4)
C18 C17 C16 119.1(3)
C23 C18 C19 119.1(4)
C23 C18 C17 122.9(4)
C19 C18 C17 117.9(4)
C18 C19 C20 120.7(5)
C18 C19 H19 119.7
C20 C19 H19 119.7
C21 C20 C19 117.9(5)
C21 C20 H20 121.0
C19 C20 H20 121.0
C22 C21 C20 123.3(5)
C22 C21 Cl2 117.4(5)
C20 C21 Cl2 119.3(4)
C21 C22 C23 118.1(5)
C21 C22 H22 121.0
C23 C22 H22 121.0
C18 C23 C22 120.9(5)
C18 C23 H23 119.6
C22 C23 H23 119.6
C28 C24 C25 118.4(3)
C28 C24 C16 122.2(3)
C25 C24 C16 119.4(3)
O3 C25 O4 122.7(4)
O3 C25 C24 127.1(4)
O4 C25 C24 110.2(4)
O4 C26 C27 107.2(5)
O4 C26 H26A 110.3
C27 C26 H26A 110.3
O4 C26 H26B 110.3
C27 C26 H26B 110.3
H26A C26 H26B 108.5
C26 C27 H27A 109.5
C26 C27 H27B 109.5
H27A C27 H27B 109.5
C26 C27 H27C 109.5
H27A C27 H27C 109.5
H27B C27 H27C 109.5
C24 C28 N2 122.7(3)
C24 C28 C29 122.6(3)
N2 C28 C29 114.7(3)
O5 C29 O6 125.6(4)
O5 C29 C28 125.1(3)
O6 C29 C28 109.1(3)
O6 C30 C31 104.2(4)
O6 C30 H30A 110.9
C31 C30 H30A 110.9
O6 C30 H30B 110.9
C31 C30 H30B 110.9
H30A C30 H30B 108.9
C30 C31 H31A 109.5
C30 C31 H31B 109.5
H31A C31 H31B 109.5
C30 C31 H31C 109.5
H31A C31 H31C 109.5
H31B C31 H31C 109.5
N2 C32 C33 107.2(3)
N2 C32 C14 109.8(3)
C33 C32 C14 118.3(3)
N2 C32 H32 107.0
C33 C32 H32 107.0
C14 C32 H32 107.0
C34 C33 C32 109.2(3)
C34 C33 C40 110.2(3)
C32 C33 C40 106.4(3)
C34 C33 H33 110.3
C32 C33 H33 110.3
C40 C33 H33 110.3
N3 C34 C38 126.8(3)
N3 C34 C33 122.1(3)
C38 C34 C33 111.0(3)
N3 C35 H35A 109.5
N3 C35 H35B 109.5
H35A C35 H35B 109.5
N3 C35 H35C 109.5
H35A C35 H35C 109.5
H35B C35 H35C 109.5
N3 C36 H36A 109.5
N3 C36 H36B 109.5
H36A C36 H36B 109.5
N3 C36 H36C 109.5
H36A C36 H36C 109.5
H36B C36 H36C 109.5
N2 C37 C38 110.1(3)
N2 C37 C39 106.7(2)
C38 C37 C39 108.9(3)
N2 C37 H37 110.4
C38 C37 H37 110.4
C39 C37 H37 110.4
C34 C38 C37 114.1(3)
C34 C38 H38 122.9
C37 C38 H38 122.9
C49 C39 C48 101.4(3)
C49 C39 C40 119.9(3)
C48 C39 C40 112.2(3)
C49 C39 C37 107.0(3)
C48 C39 C37 110.6(3)
C40 C39 C37 105.7(3)
C41 C40 C33 113.3(3)
C41 C40 C39 111.8(3)
C33 C40 C39 109.6(3)
C41 C40 H40 107.3
C33 C40 H40 107.3
C39 C40 H40 107.3
O7 C41 C42 119.6(4)
O7 C41 C40 119.9(4)
C42 C41 C40 120.5(4)
C43 C42 C47 119.1(4)
C43 C42 C41 122.9(4)
C47 C42 C41 118.0(4)
C42 C43 C44 120.3(4)
C42 C43 H43 119.9
C44 C43 H43 119.9
C45 C44 C43 118.9(5)
C45 C44 H44 120.6
C43 C44 H44 120.6
C46 C45 C44 121.5(4)
C46 C45 Cl4 119.7(4)
C44 C45 Cl4 118.7(5)
C45 C46 C47 120.0(5)
C45 C46 H46 120.0
C47 C46 H46 120.0
C46 C47 C42 120.2(5)
C46 C47 H47 119.9
C42 C47 H47 119.9
O8 C48 N4 126.4(4)
O8 C48 C39 126.0(4)
N4 C48 C39 107.6(3)
C50 C49 C54 119.8(3)
C50 C49 C39 131.4(3)
C54 C49 C39 108.4(3)
C49 C50 C51 118.3(3)
C49 C50 H50 120.9
C51 C50 H50 120.9
C52 C51 C50 122.1(3)
C52 C51 Cl3 119.7(3)
C50 C51 Cl3 118.2(3)
C53 C52 C51 119.8(4)
C53 C52 H52 120.1
C51 C52 H52 120.1
C52 C53 C54 119.0(4)
C52 C53 H53 120.5
C54 C53 H53 120.5
C49 C54 C53 121.0(3)
C49 C54 N4 109.8(3)
C53 C54 N4 129.2(3)
N4 C55 C56 113.4(4)
N4 C55 H55A 108.9
C56 C55 H55A 108.9
N4 C55 H55B 108.9
C56 C55 H55B 108.9
H55A C55 H55B 107.7
C61 C56 C57 117.3(5)
C61 C56 C55 121.2(5)
C57 C56 C55 121.5(5)
C58 C57 C56 121.4(7)
C58 C57 H57 119.3
C56 C57 H57 119.3
C57 C58 C59 118.7(8)
C57 C58 H58 120.7
C59 C58 H58 120.7
C60 C59 C58 119.5(7)
C60 C59 H59 120.3
C58 C59 H59 120.3
C59 C60 C61 121.2(8)
C59 C60 H60 119.4
C61 C60 H60 119.4
C60 C61 C56 122.0(7)
C60 C61 H61 119.0
C56 C61 H61 119.0
C15 N1 C8 110.8(3)
C15 N1 C7 123.9(3)
C8 N1 C7 125.3(3)
C28 N2 C32 118.1(3)
C28 N2 C37 126.4(3)
C32 N2 C37 113.7(3)
C34 N3 C35 125.2(4)
C34 N3 C36 117.0(4)
C35 N3 C36 114.5(4)
C48 N4 C54 111.3(3)
C48 N4 C55 124.0(3)
C54 N4 C55 124.4(3)
C25 O4 C26 116.6(4)
C29 O6 C30 117.3(3)

loop_
_geom_bond_atom_site_label_1
_geom_bond_atom_site_label_2
_geom_bond_distance
C1 C6 1.380(7)
C1 C2 1.380(9)
C1 H1 0.9300
C2 C3 1.355(10)
C2 H2 0.9300
C3 C4 1.387(10)
C3 H3 0.9300
C4 C5 1.383(8)
C4 H4 0.9300
C5 C6 1.376(7)
C5 H5 0.9300
C6 C7 1.499(6)
C7 N1 1.474(5)
C7 H7A 0.9700
C7 H7B 0.9700
C8 C9 1.390(5)
C8 C13 1.397(5)
C8 N1 1.410(4)
C9 C10 1.383(5)
C9 H9 0.9300
C10 C11 1.378(6)
C10 H10 0.9300
C11 C12 1.386(5)
C11 Cl1 1.756(4)
C12 C13 1.388(4)
C12 H12 0.9300
C13 C14 1.516(4)
C14 C15 1.537(5)
C14 C32 1.563(5)
C14 C16 1.564(5)
C15 O1 1.229(4)
C15 N1 1.360(5)
C16 C24 1.515(5)
C16 C17 1.551(5)
C16 H16 0.9800
C17 O2 1.203(5)
C17 C18 1.505(6)
C18 C23 1.375(7)
C18 C19 1.382(6)
C19 C20 1.409(7)
C19 H19 0.9300
C20 C21 1.377(8)
C20 H20 0.9300
C21 C22 1.344(7)
C21 Cl2 1.760(5)
C22 C23 1.421(7)
C22 H22 0.9300
C23 H23 0.9300
C24 C28 1.362(5)
C24 C25 1.455(5)
C25 O3 1.192(5)
C25 O4 1.358(5)
C26 O4 1.452(5)
C26 C27 1.485(9)
C26 H26A 0.9700
C26 H26B 0.9700
C27 H27A 0.9600
C27 H27B 0.9600
C27 H27C 0.9600
C28 N2 1.371(4)
C28 C29 1.521(5)
C29 O5 1.186(4)
C29 O6 1.333(4)
C30 O6 1.446(5)
C30 C31 1.511(9)
C30 H30A 0.9700
C30 H30B 0.9700
C31 H31A 0.9600
C31 H31B 0.9600
C31 H31C 0.9600
C32 N2 1.456(4)
C32 C33 1.543(5)
C32 H32 0.9800
C33 C34 1.520(5)
C33 C40 1.557(5)
C33 H33 0.9800
C34 N3 1.359(5)
C34 C38 1.361(5)
C35 N3 1.433(6)
C35 H35A 0.9600
C35 H35B 0.9600
C35 H35C 0.9600
C36 N3 1.457(6)
C36 H36A 0.9600
C36 H36B 0.9600
C36 H36C 0.9600
C37 N2 1.484(4)
C37 C38 1.494(5)
C37 C39 1.572(5)
C37 H37 0.9800
C38 H38 0.9300
C39 C49 1.519(5)
C39 C48 1.552(5)
C39 C40 1.567(5)
C40 C41 1.508(5)
C40 H40 0.9800
C41 O7 1.224(5)
C41 C42 1.486(6)
C42 C43 1.389(6)
C42 C47 1.396(6)
C43 C44 1.402(6)
C43 H43 0.9300
C44 C45 1.374(7)
C44 H44 0.9300
C45 C46 1.368(8)
C45 Cl4 1.746(5)
C46 C47 1.380(7)
C46 H46 0.9300
C47 H47 0.9300
C48 O8 1.209(4)
C48 N4 1.366(5)
C49 C50 1.387(5)
C49 C54 1.394(5)
C50 C51 1.390(5)
C50 H50 0.9300
C51 C52 1.381(6)
C51 Cl3 1.732(4)
C52 C53 1.376(6)
C52 H52 0.9300
C53 C54 1.395(6)
C53 H53 0.9300
C54 N4 1.407(5)
C55 N4 1.466(5)
C55 C56 1.503(7)
C55 H55A 0.9700
C55 H55B 0.9700
C56 C61 1.377(7)
C56 C57 1.389(8)
C57 C58 1.382(10)
C57 H57 0.9300
C58 C59 1.414(12)
C58 H58 0.9300
C59 C60 1.338(11)
C59 H59 0.9300
C60 C61 1.361(9)
C60 H60 0.9300
C61 H61 0.9300
